data_4334417
loop_
_publ_author_name
'Alice Raphael Karikachery'
'Han Baek Lee'
'Mehdi Masjedi'
'Andreas Ross'
'Morgan A. Moody'
'Xiaochen Cai'
'Megan Chui'
'Carl D. Hoff'
'Paul R. Sharp'

_publ_section_title
;
 High Quantum Yield Molecular Bromine Photoelimination from Mononuclear
 Platinum(IV) Complexes
;
_journal_name_full 'Inorganic Chemistry'
_journal_page_first 4113
_journal_page_last 4119
_journal_paper_doi 10.1021/ic4004998
_journal_volume 52
_journal_year 2013
_chemical_formula_moiety 'C22 H36 Br4 P2 Pt'
_chemical_formula_sum 'C22 H36 Br4 P2 Pt'
_chemical_formula_weight 877.18
_chemical_name_systematic
; 
 ? 
;
_space_group_IT_number 14
_symmetry_cell_setting monoclinic
_symmetry_space_group_name_Hall '-P 2yn'
_symmetry_space_group_name_H-M 'P 1 21/n 1'
_atom_sites_solution_hydrogens geom
_atom_sites_solution_primary direct
_atom_sites_solution_secondary difmap
_audit_creation_method SHELXL-97
_cell_angle_alpha 90.00
_cell_angle_beta 103.1180(10)
_cell_angle_gamma 90.00
_cell_formula_units_Z 4
_cell_length_a 12.1740(5)
_cell_length_b 14.8058(6)
_cell_length_c 15.9468(6)
_cell_measurement_reflns_used 8261
_cell_measurement_temperature 173(2)
_cell_measurement_theta_max 27.09
_cell_measurement_theta_min 2.35
_cell_volume 2799.34(19)
_computing_cell_refinement 'Bruker SAINT'
_computing_data_collection 'Bruker APEX2'
_computing_data_reduction 'Bruker SAINT'
_computing_molecular_graphics
;
   L. J. Barbour, X-Seed - Graphical Interface to
   SHELX-97 and POV-Ray, 1999
;
_computing_structure_refinement
;
 SHELXL-97 (Sheldrick, 2008),
 L. J. Barbour, X-Seed - Graphical Interface to
 SHELX-97 and POV-Ray, 1999
;
_computing_structure_solution 'SHELXS-97 (Sheldrick, 2008)'
_diffrn_ambient_temperature 173(2)
_diffrn_measured_fraction_theta_full 0.993
_diffrn_measured_fraction_theta_max 0.993
_diffrn_measurement_device_type 'CCD area detector'
_diffrn_measurement_method 'phi and omega scans'
_diffrn_radiation_monochromator graphite
_diffrn_radiation_source 'fine-focus sealed tube'
_diffrn_radiation_type MoK\a
_diffrn_radiation_wavelength 0.71073
_diffrn_reflns_av_R_equivalents 0.0364
_diffrn_reflns_av_sigmaI/netI 0.0407
_diffrn_reflns_limit_h_max 15
_diffrn_reflns_limit_h_min -13
_diffrn_reflns_limit_k_max 18
_diffrn_reflns_limit_k_min -18
_diffrn_reflns_limit_l_max 20
_diffrn_reflns_limit_l_min -20
_diffrn_reflns_number 19681
_diffrn_reflns_theta_full 27.12
_diffrn_reflns_theta_max 27.12
_diffrn_reflns_theta_min 1.90
_diffrn_standards_decay_% 0.0
_exptl_absorpt_coefficient_mu 10.845
_exptl_absorpt_correction_T_max 0.6131
_exptl_absorpt_correction_T_min 0.1724
_exptl_absorpt_correction_type multi-scan
_exptl_absorpt_process_details
;
   Data were corrected for decay and absorption using the program SADABS
   based on the method of R.H. Blessing (Acta Cryst. A51, 33-38, 1995).
;
_exptl_crystal_colour ORANGE
_exptl_crystal_density_diffrn 2.081
_exptl_crystal_description PLATE
_exptl_crystal_F_000 1664
_exptl_crystal_size_max 0.25
_exptl_crystal_size_mid 0.25
_exptl_crystal_size_min 0.05
_refine_diff_density_max 2.467
_refine_diff_density_min -1.152
_refine_diff_density_rms 0.162
_refine_ls_extinction_method none
_refine_ls_goodness_of_fit_ref 1.037
_refine_ls_hydrogen_treatment noref
_refine_ls_matrix_type full
_refine_ls_number_parameters 268
_refine_ls_number_reflns 6143
_refine_ls_number_restraints 0
_refine_ls_restrained_S_all 1.037
_refine_ls_R_factor_all 0.0438
_refine_ls_R_factor_gt 0.0306
_refine_ls_shift/su_max 0.001
_refine_ls_shift/su_mean 0.000
_refine_ls_structure_factor_coef Fsqd
_refine_ls_weighting_details 'calc w=1/[\s^2^(Fo^2^)+(0.0315P)^2^+9.4953P] where P=(Fo^2^+2Fc^2^)/3'
_refine_ls_weighting_scheme calc
_refine_ls_wR_factor_gt 0.0710
_refine_ls_wR_factor_ref 0.0760
_reflns_number_gt 5059
_reflns_number_total 6143
_reflns_threshold_expression >2sigma(I)
_cod_data_source_file ic4004998_si_002_11.cif
_cod_data_source_block 2(BrNap)
_cod_original_sg_symbol_H-M 'P 1 21/n 1 '
_cod_database_code 4334417

loop_
_symmetry_equiv_pos_as_xyz
'x, y, z'
'-x+1/2, y+1/2, -z+1/2'
'-x, -y, -z'
'x-1/2, -y-1/2, z-1/2'

loop_
_atom_site_label
_atom_site_type_symbol
_atom_site_fract_x
_atom_site_fract_y
_atom_site_fract_z
_atom_site_U_iso_or_equiv
_atom_site_adp_type
_atom_site_occupancy
_atom_site_symmetry_multiplicity
_atom_site_calc_flag
_atom_site_refinement_flags
Pt1 Pt 0.223099(15) 0.335670(13) 0.158525(12) 0.01537(6) Uani 1 1 d .
Br1 Br 0.02308(4) 0.26803(4) 0.11296(4) 0.02766(13) Uani 1 1 d .
Br2 Br 0.13331(5) 0.48533(4) 0.12299(3) 0.02507(13) Uani 1 1 d .
Br3 Br 0.29622(5) 0.18120(4) 0.19811(4) 0.02619(13) Uani 1 1 d .
Br4 Br 0.70429(5) 0.57718(5) 0.31384(4) 0.04168(17) Uani 1 1 d .
P6 P 0.20267(12) 0.33622(10) 0.30480(8) 0.0209(3) Uani 1 1 d .
P9 P 0.23500(11) 0.32867(10) 0.01048(8) 0.0189(3) Uani 1 1 d .
C1 C 0.3801(4) 0.4002(4) 0.2014(3) 0.0198(11) Uani 1 1 d .
C2 C 0.3785(4) 0.4804(4) 0.2461(3) 0.0228(11) Uani 1 1 d .
H2 H 0.3078 0.5017 0.2537 0.027 Uiso 1 1 calc R
C3 C 0.4752(5) 0.5321(4) 0.2809(3) 0.0249(12) Uani 1 1 d .
H3 H 0.4697 0.5863 0.3116 0.030 Uiso 1 1 calc R
C4 C 0.5769(4) 0.5027(4) 0.2695(3) 0.0251(12) Uani 1 1 d .
C5 C 0.6955(5) 0.3899(4) 0.2156(4) 0.0311(13) Uani 1 1 d .
H5 H 0.7607 0.4250 0.2384 0.037 Uiso 1 1 calc R
C6 C 0.7070(5) 0.3121(4) 0.1742(4) 0.0310(13) Uani 1 1 d .
H6 H 0.7793 0.2917 0.1694 0.037 Uiso 1 1 calc R
C7 C 0.6087(5) 0.2615(4) 0.1382(3) 0.0287(13) Uani 1 1 d .
H7 H 0.6158 0.2076 0.1074 0.034 Uiso 1 1 calc R
C8 C 0.5050(5) 0.2877(4) 0.1463(3) 0.0231(12) Uani 1 1 d .
H8 H 0.4417 0.2513 0.1217 0.028 Uiso 1 1 calc R
C9 C 0.4876(4) 0.3697(4) 0.1916(3) 0.0195(11) Uani 1 1 d .
C10 C 0.5889(4) 0.4211(4) 0.2261(3) 0.0200(11) Uani 1 1 d .
C11 C 0.3382(5) 0.3279(4) 0.3834(4) 0.0310(13) Uani 1 1 d .
H11A H 0.3404 0.2693 0.4137 0.037 Uiso 1 1 calc R
H11B H 0.3992 0.3269 0.3515 0.037 Uiso 1 1 calc R
C12 C 0.3648(6) 0.4035(5) 0.4518(4) 0.0460(18) Uani 1 1 d .
H12A H 0.3624 0.4622 0.4230 0.069 Uiso 1 1 calc R
H12B H 0.4401 0.3939 0.4885 0.069 Uiso 1 1 calc R
H12C H 0.3086 0.4025 0.4871 0.069 Uiso 1 1 calc R
C13 C 0.1284(5) 0.4341(4) 0.3342(4) 0.0309(13) Uani 1 1 d .
H13A H 0.1424 0.4376 0.3977 0.037 Uiso 1 1 calc R
H13B H 0.1597 0.4895 0.3137 0.037 Uiso 1 1 calc R
C14 C 0.0000(5) 0.4316(5) 0.2966(4) 0.0430(17) Uani 1 1 d .
H14A H -0.0147 0.4220 0.2342 0.065 Uiso 1 1 calc R
H14B H -0.0334 0.4891 0.3084 0.065 Uiso 1 1 calc R
H14C H -0.0334 0.3822 0.3232 0.065 Uiso 1 1 calc R
C15 C 0.1226(5) 0.2399(4) 0.3316(4) 0.0325(14) Uani 1 1 d .
H15A H 0.0464 0.2405 0.2931 0.039 Uiso 1 1 calc R
H15B H 0.1603 0.1834 0.3202 0.039 Uiso 1 1 calc R
C16 C 0.1107(6) 0.2390(5) 0.4255(4) 0.0446(17) Uani 1 1 d .
H16A H 0.1853 0.2456 0.4641 0.067 Uiso 1 1 calc R
H16B H 0.0770 0.1817 0.4374 0.067 Uiso 1 1 calc R
H16C H 0.0623 0.2892 0.4347 0.067 Uiso 1 1 calc R
C17 C 0.3422(5) 0.3991(4) -0.0217(3) 0.0266(12) Uani 1 1 d .
H17A H 0.4173 0.3776 0.0097 0.032 Uiso 1 1 calc R
H17B H 0.3372 0.3891 -0.0838 0.032 Uiso 1 1 calc R
C18 C 0.3363(5) 0.5002(4) -0.0068(4) 0.0374(15) Uani 1 1 d .
H18A H 0.2634 0.5234 -0.0388 0.056 Uiso 1 1 calc R
H18B H 0.3972 0.5305 -0.0267 0.056 Uiso 1 1 calc R
H18C H 0.3444 0.5119 0.0548 0.056 Uiso 1 1 calc R
C19 C 0.2685(5) 0.2175(4) -0.0277(4) 0.0291(13) Uani 1 1 d .
H19A H 0.2860 0.2248 -0.0850 0.035 Uiso 1 1 calc R
H19B H 0.3373 0.1943 0.0121 0.035 Uiso 1 1 calc R
C20 C 0.1748(6) 0.1472(5) -0.0347(4) 0.0404(16) Uani 1 1 d .
H20A H 0.1547 0.1410 0.0211 0.061 Uiso 1 1 calc R
H20B H 0.2012 0.0889 -0.0517 0.061 Uiso 1 1 calc R
H20C H 0.1084 0.1667 -0.0781 0.061 Uiso 1 1 calc R
C21 C 0.1028(4) 0.3614(4) -0.0634(3) 0.0261(12) Uani 1 1 d .
H21A H 0.0415 0.3224 -0.0522 0.031 Uiso 1 1 calc R
H21B H 0.0849 0.4244 -0.0506 0.031 Uiso 1 1 calc R
C22 C 0.1038(5) 0.3548(5) -0.1581(4) 0.0396(16) Uani 1 1 d .
H22A H 0.1668 0.3904 -0.1694 0.059 Uiso 1 1 calc R
H22B H 0.0326 0.3782 -0.1928 0.059 Uiso 1 1 calc R
H22C H 0.1128 0.2915 -0.1732 0.059 Uiso 1 1 calc R

loop_
_atom_site_aniso_label
_atom_site_aniso_U_11
_atom_site_aniso_U_22
_atom_site_aniso_U_33
_atom_site_aniso_U_23
_atom_site_aniso_U_13
_atom_site_aniso_U_12
Pt1 0.01259(10) 0.01425(10) 0.01987(10) 0.00162(7) 0.00492(6) 0.00126(7)
Br1 0.0185(3) 0.0332(3) 0.0320(3) -0.0003(2) 0.0073(2) -0.0071(2)
Br2 0.0264(3) 0.0196(3) 0.0289(3) 0.0027(2) 0.0057(2) 0.0081(2)
Br3 0.0300(3) 0.0169(3) 0.0337(3) 0.0054(2) 0.0114(2) 0.0059(2)
Br4 0.0310(3) 0.0422(4) 0.0533(4) -0.0133(3) 0.0126(3) -0.0169(3)
P6 0.0238(7) 0.0193(7) 0.0222(6) 0.0011(5) 0.0104(5) 0.0021(6)
P9 0.0164(7) 0.0218(7) 0.0192(6) 0.0012(5) 0.0055(5) 0.0030(5)
C1 0.020(3) 0.024(3) 0.017(2) 0.005(2) 0.0063(19) 0.002(2)
C2 0.019(3) 0.025(3) 0.025(3) -0.002(2) 0.005(2) 0.005(2)
C3 0.026(3) 0.023(3) 0.027(3) 0.002(2) 0.007(2) 0.001(2)
C4 0.020(3) 0.028(3) 0.027(3) -0.001(2) 0.006(2) -0.008(2)
C5 0.018(3) 0.038(4) 0.037(3) 0.005(3) 0.005(2) -0.003(2)
C6 0.029(3) 0.033(4) 0.033(3) 0.002(3) 0.013(2) 0.009(3)
C7 0.032(3) 0.027(3) 0.028(3) 0.005(2) 0.008(2) 0.008(2)
C8 0.024(3) 0.024(3) 0.021(2) 0.006(2) 0.004(2) 0.002(2)
C9 0.019(3) 0.020(3) 0.018(2) 0.006(2) 0.0023(19) 0.003(2)
C10 0.016(3) 0.023(3) 0.020(2) 0.003(2) 0.0042(19) -0.001(2)
C11 0.029(3) 0.034(4) 0.028(3) 0.004(2) 0.002(2) 0.004(3)
C12 0.047(4) 0.056(5) 0.030(3) -0.005(3) -0.003(3) 0.012(3)
C13 0.037(3) 0.028(3) 0.033(3) -0.002(3) 0.019(3) 0.008(3)
C14 0.031(4) 0.050(5) 0.052(4) 0.011(3) 0.018(3) 0.013(3)
C15 0.037(4) 0.030(4) 0.036(3) 0.006(3) 0.022(3) 0.001(3)
C16 0.058(5) 0.043(4) 0.041(4) 0.013(3) 0.028(3) 0.002(3)
C17 0.022(3) 0.034(3) 0.024(3) 0.000(2) 0.007(2) 0.000(2)
C18 0.038(4) 0.037(4) 0.042(3) 0.012(3) 0.020(3) -0.003(3)
C19 0.033(3) 0.027(3) 0.029(3) -0.006(2) 0.010(2) 0.004(2)
C20 0.043(4) 0.032(4) 0.045(4) -0.010(3) 0.007(3) -0.009(3)
C21 0.017(3) 0.034(3) 0.026(3) 0.000(2) 0.003(2) 0.005(2)
C22 0.035(4) 0.060(5) 0.023(3) 0.001(3) 0.003(2) 0.007(3)

loop_
_atom_type_symbol
_atom_type_description
_atom_type_scat_dispersion_real
_atom_type_scat_dispersion_imag
_atom_type_scat_source
C C 0.0033 0.0016 'International Tables Vol C Tables 4.2.6.8 and 6.1.1.4'
H H 0.0000 0.0000 'International Tables Vol C Tables 4.2.6.8 and 6.1.1.4'
P P 0.1023 0.0942 'International Tables Vol C Tables 4.2.6.8 and 6.1.1.4'
Br Br -0.2901 2.4595 'International Tables Vol C Tables 4.2.6.8 and 6.1.1.4'
Pt Pt -1.7033 8.3905 'International Tables Vol C Tables 4.2.6.8 and 6.1.1.4'

loop_
_geom_angle_atom_site_label_1
_geom_angle_atom_site_label_2
_geom_angle_atom_site_label_3
_geom_angle
C1 Pt1 P9 94.93(14)
C1 Pt1 P6 88.25(14)
P9 Pt1 P6 176.68(5)
C1 Pt1 Br2 89.38(14)
P9 Pt1 Br2 86.31(4)
P6 Pt1 Br2 94.68(4)
C1 Pt1 Br3 95.10(14)
P9 Pt1 Br3 96.44(4)
P6 Pt1 Br3 82.32(4)
Br2 Pt1 Br3 174.51(2)
C1 Pt1 Br1 174.81(15)
P9 Pt1 Br1 88.28(3)
P6 Pt1 Br1 88.61(4)
Br2 Pt1 Br1 86.76(2)
Br3 Pt1 Br1 88.57(2)
C13 P6 C15 103.8(3)
C13 P6 C11 107.4(3)
C15 P6 C11 103.4(3)
C13 P6 Pt1 114.7(2)
C15 P6 Pt1 113.7(2)
C11 P6 Pt1 112.8(2)
C21 P9 C17 104.3(3)
C21 P9 C19 104.7(3)
C17 P9 C19 101.1(3)
C21 P9 Pt1 112.39(18)
C17 P9 Pt1 117.17(18)
C19 P9 Pt1 115.7(2)
C2 C1 C9 116.6(5)
C2 C1 Pt1 115.9(4)
C9 C1 Pt1 127.4(4)
C1 C2 C3 124.0(5)
C1 C2 H2 118.0
C3 C2 H2 118.0
C4 C3 C2 118.5(5)
C4 C3 H3 120.7
C2 C3 H3 120.7
C3 C4 C10 122.4(5)
C3 C4 Br4 117.0(4)
C10 C4 Br4 120.6(4)
C6 C5 C10 122.3(5)
C6 C5 H5 118.9
C10 C5 H5 118.9
C5 C6 C7 118.5(5)
C5 C6 H6 120.8
C7 C6 H6 120.8
C8 C7 C6 121.9(6)
C8 C7 H7 119.1
C6 C7 H7 119.1
C7 C8 C9 122.1(5)
C7 C8 H8 118.9
C9 C8 H8 118.9
C1 C9 C10 121.0(5)
C1 C9 C8 124.1(5)
C10 C9 C8 114.9(5)
C4 C10 C5 122.2(5)
C4 C10 C9 117.5(5)
C5 C10 C9 120.3(5)
C12 C11 P6 116.4(4)
C12 C11 H11A 108.2
P6 C11 H11A 108.2
C12 C11 H11B 108.2
P6 C11 H11B 108.2
H11A C11 H11B 107.3
C11 C12 H12A 109.5
C11 C12 H12B 109.5
H12A C12 H12B 109.5
C11 C12 H12C 109.5
H12A C12 H12C 109.5
H12B C12 H12C 109.5
C14 C13 P6 113.5(4)
C14 C13 H13A 108.9
P6 C13 H13A 108.9
C14 C13 H13B 108.9
P6 C13 H13B 108.9
H13A C13 H13B 107.7
C13 C14 H14A 109.5
C13 C14 H14B 109.5
H14A C14 H14B 109.5
C13 C14 H14C 109.5
H14A C14 H14C 109.5
H14B C14 H14C 109.5
C16 C15 P6 114.0(5)
C16 C15 H15A 108.8
P6 C15 H15A 108.8
C16 C15 H15B 108.8
P6 C15 H15B 108.8
H15A C15 H15B 107.7
C15 C16 H16A 109.5
C15 C16 H16B 109.5
H16A C16 H16B 109.5
C15 C16 H16C 109.5
H16A C16 H16C 109.5
H16B C16 H16C 109.5
C18 C17 P9 117.0(4)
C18 C17 H17A 108.0
P9 C17 H17A 108.0
C18 C17 H17B 108.0
P9 C17 H17B 108.0
H17A C17 H17B 107.3
C17 C18 H18A 109.5
C17 C18 H18B 109.5
H18A C18 H18B 109.5
C17 C18 H18C 109.5
H18A C18 H18C 109.5
H18B C18 H18C 109.5
C20 C19 P9 114.6(4)
C20 C19 H19A 108.6
P9 C19 H19A 108.6
C20 C19 H19B 108.6
P9 C19 H19B 108.6
H19A C19 H19B 107.6
C19 C20 H20A 109.5
C19 C20 H20B 109.5
H20A C20 H20B 109.5
C19 C20 H20C 109.5
H20A C20 H20C 109.5
H20B C20 H20C 109.5
C22 C21 P9 114.8(4)
C22 C21 H21A 108.6
P9 C21 H21A 108.6
C22 C21 H21B 108.6
P9 C21 H21B 108.6
H21A C21 H21B 107.6
C21 C22 H22A 109.5
C21 C22 H22B 109.5
H22A C22 H22B 109.5
C21 C22 H22C 109.5
H22A C22 H22C 109.5
H22B C22 H22C 109.5

loop_
_geom_bond_atom_site_label_1
_geom_bond_atom_site_label_2
_geom_bond_distance
Pt1 C1 2.107(5)
Pt1 P9 2.4002(13)
Pt1 P6 2.4013(13)
Pt1 Br2 2.4788(5)
Pt1 Br3 2.4833(6)
Pt1 Br1 2.5801(6)
Br4 C4 1.904(5)
P6 C13 1.825(6)
P6 C15 1.831(6)
P6 C11 1.836(6)
P9 C21 1.831(5)
P9 C17 1.832(6)
P9 C19 1.833(6)
C1 C2 1.387(8)
C1 C9 1.427(7)
C2 C3 1.409(8)
C2 H2 0.9500
C3 C4 1.362(8)
C3 H3 0.9500
C4 C10 1.416(8)
C5 C6 1.351(9)
C5 C10 1.423(8)
C5 H5 0.9500
C6 C7 1.418(8)
C6 H6 0.9500
C7 C8 1.355(8)
C7 H7 0.9500
C8 C9 1.451(8)
C8 H8 0.9500
C9 C10 1.447(7)
C11 C12 1.545(9)
C11 H11A 0.9900
C11 H11B 0.9900
C12 H12A 0.9800
C12 H12B 0.9800
C12 H12C 0.9800
C13 C14 1.542(8)
C13 H13A 0.9900
C13 H13B 0.9900
C14 H14A 0.9800
C14 H14B 0.9800
C14 H14C 0.9800
C15 C16 1.537(8)
C15 H15A 0.9900
C15 H15B 0.9900
C16 H16A 0.9800
C16 H16B 0.9800
C16 H16C 0.9800
C17 C18 1.519(9)
C17 H17A 0.9900
C17 H17B 0.9900
C18 H18A 0.9800
C18 H18B 0.9800
C18 H18C 0.9800
C19 C20 1.530(8)
C19 H19A 0.9900
C19 H19B 0.9900
C20 H20A 0.9800
C20 H20B 0.9800
C20 H20C 0.9800
C21 C22 1.516(8)
C21 H21A 0.9900
C21 H21B 0.9900
C22 H22A 0.9800
C22 H22B 0.9800
C22 H22C 0.9800

loop_
_geom_torsion_atom_site_label_1
_geom_torsion_atom_site_label_2
_geom_torsion_atom_site_label_3
_geom_torsion_atom_site_label_4
_geom_torsion
C1 Pt1 P6 C13 92.2(3)
P9 Pt1 P6 C13 -104.2(8)
Br2 Pt1 P6 C13 3.0(2)
Br3 Pt1 P6 C13 -172.4(2)
Br1 Pt1 P6 C13 -83.7(2)
C1 Pt1 P6 C15 -148.6(3)
P9 Pt1 P6 C15 15.0(9)
Br2 Pt1 P6 C15 122.2(2)
Br3 Pt1 P6 C15 -53.2(2)
Br1 Pt1 P6 C15 35.6(2)
C1 Pt1 P6 C11 -31.2(3)
P9 Pt1 P6 C11 132.3(8)
Br2 Pt1 P6 C11 -120.5(2)
Br3 Pt1 P6 C11 64.1(2)
Br1 Pt1 P6 C11 152.9(2)
C1 Pt1 P9 C21 -135.4(3)
P6 Pt1 P9 C21 61.0(9)
Br2 Pt1 P9 C21 -46.4(2)
Br3 Pt1 P9 C21 128.9(2)
Br1 Pt1 P9 C21 40.5(2)
C1 Pt1 P9 C17 -14.6(3)
P6 Pt1 P9 C17 -178(19)
Br2 Pt1 P9 C17 74.4(2)
Br3 Pt1 P9 C17 -110.3(2)
Br1 Pt1 P9 C17 161.3(2)
C1 Pt1 P9 C19 104.4(3)
P6 Pt1 P9 C19 -59.1(9)
Br2 Pt1 P9 C19 -166.5(2)
Br3 Pt1 P9 C19 8.7(2)
Br1 Pt1 P9 C19 -79.6(2)
P9 Pt1 C1 C2 125.2(4)
P6 Pt1 C1 C2 -55.8(4)
Br2 Pt1 C1 C2 38.9(4)
Br3 Pt1 C1 C2 -137.9(4)
Br1 Pt1 C1 C2 -3.0(18)
P9 Pt1 C1 C9 -56.6(4)
P6 Pt1 C1 C9 122.5(4)
Br2 Pt1 C1 C9 -142.8(4)
Br3 Pt1 C1 C9 40.4(4)
Br1 Pt1 C1 C9 175.3(12)
C9 C1 C2 C3 0.4(8)
Pt1 C1 C2 C3 178.9(4)
C1 C2 C3 C4 0.7(8)
C2 C3 C4 C10 -1.6(8)
C2 C3 C4 Br4 177.7(4)
C10 C5 C6 C7 1.8(9)
C5 C6 C7 C8 -2.0(9)
C6 C7 C8 C9 0.7(8)
C2 C1 C9 C10 -0.7(7)
Pt1 C1 C9 C10 -178.9(4)
C2 C1 C9 C8 -179.6(5)
Pt1 C1 C9 C8 2.1(7)
C7 C8 C9 C1 179.7(5)
C7 C8 C9 C10 0.6(7)
C3 C4 C10 C5 -179.0(5)
Br4 C4 C10 C5 1.8(7)
C3 C4 C10 C9 1.4(8)
Br4 C4 C10 C9 -177.9(4)
C6 C5 C10 C4 179.9(5)
C6 C5 C10 C9 -0.5(8)
C1 C9 C10 C4 -0.2(7)
C8 C9 C10 C4 178.9(5)
C1 C9 C10 C5 -179.8(5)
C8 C9 C10 C5 -0.8(7)
C13 P6 C11 C12 -3.2(6)
C15 P6 C11 C12 -112.5(5)
Pt1 P6 C11 C12 124.2(5)
C15 P6 C13 C14 -50.3(5)
C11 P6 C13 C14 -159.4(4)
Pt1 P6 C13 C14 74.3(5)
C13 P6 C15 C16 -55.6(5)
C11 P6 C15 C16 56.5(5)
Pt1 P6 C15 C16 179.1(4)
C21 P9 C17 C18 66.9(5)
C19 P9 C17 C18 175.4(4)
Pt1 P9 C17 C18 -58.0(5)
C21 P9 C19 C20 -54.9(5)
C17 P9 C19 C20 -163.1(4)
Pt1 P9 C19 C20 69.3(5)
C17 P9 C21 C22 54.3(5)
C19 P9 C21 C22 -51.5(5)
Pt1 P9 C21 C22 -177.8(4)
